data_4086993
loop_
_publ_author_name
'Goutierre, Anne-Sophie'
'Trinh, Huu Vinh'
'Larini, Paolo'
'Jazzar, Rodolphe'
'Baudoin, Olivier'

_publ_section_title
;
 Comparative Structural Analysis of Biarylphosphine Ligands in
 Arylpalladium Bromide and Malonate Complexes
;
_journal_issue 1
_journal_name_full Organometallics
_journal_page_first 129
_journal_paper_doi 10.1021/acs.organomet.6b00535
_journal_volume 36
_journal_year 2017
_chemical_formula_moiety 'C70 H80 Br2 F12 P2 Pd2, 2(C H Cl3)'
_chemical_formula_sum 'C72 H82 Br2 Cl6 F12 P2 Pd2'
_chemical_formula_weight 1822.62
_space_group_IT_number 2
_symmetry_cell_setting triclinic
_symmetry_space_group_name_Hall '-P 1'
_symmetry_space_group_name_H-M 'P -1'
_atom_sites_solution_hydrogens difmap
_atom_sites_solution_primary direct
_cell_angle_alpha 75.285(7)
_cell_angle_beta 85.433(8)
_cell_angle_gamma 88.940(9)
_cell_formula_units_Z 1
_cell_length_a 10.2530(10)
_cell_length_b 12.6640(10)
_cell_length_c 15.3850(10)
_cell_measurement_reflns_used 1449
_cell_measurement_temperature 150
_cell_measurement_theta_max 21.1830
_cell_measurement_theta_min 3.8890
_cell_volume 1926.0(3)
_computing_cell_refinement
;
CrysAlisPro, Agilent Technologies,
Version 1.171.36.28 (release 01-02-2013 CrysAlis171 .NET)
(compiled Feb  1 2013,16:14:44)
;
_computing_data_collection
;
CrysAlisPro, Agilent Technologies,
Version 1.171.36.28 (release 01-02-2013 CrysAlis171 .NET)
(compiled Feb  1 2013,16:14:44)
;
_computing_data_reduction
;
CrysAlisPro, Agilent Technologies,
Version 1.171.36.28 (release 01-02-2013 CrysAlis171 .NET)
(compiled Feb  1 2013,16:14:44)
;
_computing_molecular_graphics 'CAMERON (Watkin et al., 1996)'
_computing_publication_material 'CRYSTALS (Betteridge et al., 2003)'
_computing_structure_refinement 'CRYSTALS (Betteridge et al., 2003)'
_computing_structure_solution 'SIR97 (Altomare et al., 1999)'
_diffrn_ambient_temperature 150
_diffrn_detector_area_resol_mean 10.4678
_diffrn_measured_fraction_theta_full 0.998
_diffrn_measured_fraction_theta_max 0.971
_diffrn_measurement_device_type 'Xcalibur, Atlas, Gemini ultra'
_diffrn_measurement_method \w
_diffrn_radiation_monochromator graphite
_diffrn_radiation_source 'Enhance (Mo) X-ray Source'
_diffrn_radiation_type 'Mo K\a'
_diffrn_radiation_wavelength 0.7107
_diffrn_reflns_av_R_equivalents 0.109
_diffrn_reflns_limit_h_max 13
_diffrn_reflns_limit_h_min -13
_diffrn_reflns_limit_k_max 16
_diffrn_reflns_limit_k_min -15
_diffrn_reflns_limit_l_max 19
_diffrn_reflns_limit_l_min 0
_diffrn_reflns_number 17454
_diffrn_reflns_theta_full 75.003
_diffrn_reflns_theta_max 88.709
_diffrn_reflns_theta_min 6.142
_diffrn_standards_number 0
_exptl_absorpt_coefficient_mu 1.840
_exptl_absorpt_correction_T_max 0.940
_exptl_absorpt_correction_T_min 0.677
_exptl_absorpt_correction_type analytical
_exptl_absorpt_process_details
;
CrysAlisPro, Agilent Technologies,
Version 1.171.36.28 (release 01-02-2013 CrysAlis171 .NET)
(compiled Feb  1 2013,16:14:44)
Analytical numeric absorption correction using a multifaceted crystal
            model based on expressions derived by R.C. Clark & J.S. Reid.
(Clark, R. C. & Reid, J. S. (1995). Acta Cryst. A51, 887-897)
;
_exptl_crystal_colour colorless
_exptl_crystal_density_diffrn 1.571
_exptl_crystal_density_method 'not measured'
_exptl_crystal_description needle
_exptl_crystal_F_000 916
_exptl_crystal_size_max 0.271
_exptl_crystal_size_mid 0.043
_exptl_crystal_size_min 0.037
_refine_diff_density_max 4.16
_refine_diff_density_min -4.50
_refine_ls_extinction_method None
_refine_ls_goodness_of_fit_ref 0.9727
_refine_ls_hydrogen_treatment constr
_refine_ls_matrix_type full
_refine_ls_number_parameters 433
_refine_ls_number_reflns 8522
_refine_ls_number_restraints 21
_refine_ls_R_factor_all 0.2033
_refine_ls_R_factor_gt 0.0956
_refine_ls_shift/su_max 0.0001972
_refine_ls_shift/su_mean 0.0000204
_refine_ls_structure_factor_coef Fsqd
_refine_ls_weighting_details
;
 Method, part 1, Chebychev polynomial, (Watkin, 1994, Prince, 1982) 
 [weight] = 1.0/[A~0~*T~0~(x)+A~1~*T~1~(x) ... +A~n-1~]*T~n-1~(x)] 
 where A~i~ are the Chebychev coefficients listed below and x= Fcalc/Fmax 
 Method = Robust Weighting (Prince, 1982) 
 W = [weight] * [1-(deltaF/6*sigmaF)^2^]^2^ 
 A~i~ are: 
 34.5 24.3 9.59 
;
_refine_ls_weighting_scheme calc
_refine_ls_wR_factor_all 0.2114
_refine_ls_wR_factor_gt 0.1446
_refine_ls_wR_factor_ref 0.2114
_reflns_limit_h_max 13
_reflns_limit_h_min -13
_reflns_limit_k_max 16
_reflns_limit_k_min -15
_reflns_limit_l_max 19
_reflns_limit_l_min 0
_reflns_number_gt 3955
_reflns_number_total 9145
_reflns_threshold_expression I>2.0\s(I)
_oxford_diffrn_Wilson_B_factor 1.59
_oxford_diffrn_Wilson_scale 21.65
_oxford_refine_ls_r_factor_ref 0.2033
_oxford_refine_ls_scale 0.3253(4)
_oxford_reflns_number_all 8522
_oxford_reflns_threshold_expression_ref I>-10.0\s(I)
_cod_data_source_file om6b00535_si_002.cif
_cod_data_source_block ComplexA3
_cod_original_sg_symbol_H-M 'P -1 '
_cod_database_code 4086993

loop_
_symmetry_equiv_pos_as_xyz
x,y,z
-x,-y,-z

loop_
_atom_site_label
_atom_site_type_symbol
_atom_site_fract_x
_atom_site_fract_y
_atom_site_fract_z
_atom_site_U_iso_or_equiv
_atom_site_occupancy
_atom_site_adp_type
_atom_site_refinement_flags_posn
_atom_site_refinement_flags_adp
Pd1 Pd 0.45411(12) 0.41183(10) 0.61289(8) 0.0291 1.0000 Uani . .
Br2 Br 0.63502(14) 0.54546(13) 0.54220(10) 0.0338 1.0000 Uani . .
P3 P 0.2783(3) 0.3066(3) 0.6734(2) 0.0228 1.0000 Uani . .
C4 C 0.1388(12) 0.4036(10) 0.6595(9) 0.0259 1.0000 Uani . .
C5 C 0.0039(12) 0.3639(10) 0.7061(9) 0.0282 1.0000 Uani . .
C6 C -0.0984(13) 0.4488(11) 0.6700(10) 0.0351 1.0000 Uani . .
C7 C -0.0704(14) 0.5587(13) 0.6865(11) 0.0474 1.0000 Uani . .
C8 C 0.0656(14) 0.5977(12) 0.6437(11) 0.0421 1.0000 Uani . .
C9 C 0.1710(13) 0.5113(10) 0.6783(9) 0.0289 1.0000 Uani . .
H92 H 0.1747 0.5013 0.7427 0.0390 1.0000 Uiso R .
H91 H 0.2552 0.5365 0.6479 0.0391 1.0000 Uiso R .
H82 H 0.0850 0.6649 0.6597 0.0519 1.0000 Uiso R .
H81 H 0.0668 0.6111 0.5788 0.0519 1.0000 Uiso R .
H72 H -0.1349 0.6111 0.6593 0.0610 1.0000 Uiso R .
H71 H -0.0751 0.5524 0.7506 0.0610 1.0000 Uiso R .
H62 H -0.1840 0.4252 0.6988 0.0460 1.0000 Uiso R .
H61 H -0.0986 0.4567 0.6058 0.0461 1.0000 Uiso R .
H52 H 0.0065 0.3543 0.7705 0.0389 1.0000 Uiso R .
H51 H -0.0176 0.2950 0.6942 0.0390 1.0000 Uiso R .
H41 H 0.1253 0.4209 0.5952 0.0361 1.0000 Uiso R .
C10 C 0.2496(12) 0.2138(10) 0.6029(8) 0.0238 1.0000 Uani . .
C11 C 0.1302(14) 0.2185(11) 0.5617(9) 0.0330 1.0000 Uani . .
C12 C 0.1050(17) 0.1512(12) 0.5072(10) 0.0455 1.0000 Uani . .
C13 C 0.1961(16) 0.0794(13) 0.4883(12) 0.0478 1.0000 Uani . .
C14 C 0.3128(15) 0.0754(13) 0.5263(10) 0.0439 1.0000 Uani . .
C15 C 0.3433(14) 0.1400(13) 0.5839(10) 0.0394 1.0000 Uani . .
C16 C 0.4814(14) 0.1338(13) 0.6092(11) 0.0401 1.0000 Uani . .
C17 C 0.5274(16) 0.0509(14) 0.6762(11) 0.0457 1.0000 Uani . .
C18 C 0.4421(17) -0.0387(14) 0.7319(11) 0.0515 1.0000 Uani . .
C19 C 0.4752(17) -0.0753(14) 0.8270(12) 0.0577 1.0000 Uani . .
H191 H 0.4064 -0.1213 0.8619 0.0950 1.0000 Uiso R .
H193 H 0.4848 -0.0131 0.8509 0.0950 1.0000 Uiso R .
H192 H 0.5559 -0.1155 0.8303 0.0950 1.0000 Uiso R .
C20 C 0.459(2) -0.1407(15) 0.6932(13) 0.0754 1.0000 Uani . .
H201 H 0.4150 -0.2018 0.7346 0.1140 1.0000 Uiso R .
H202 H 0.5499 -0.1577 0.6845 0.1140 1.0000 Uiso R .
H203 H 0.4202 -0.1261 0.6365 0.1140 1.0000 Uiso R .
H181 H 0.3505 -0.0148 0.7304 0.0629 1.0000 Uiso R .
C21 C 0.6646(14) 0.0526(12) 0.6893(11) 0.0418 1.0000 Uani . .
C22 C 0.7488(16) 0.1319(15) 0.6360(13) 0.0576 1.0000 Uani . .
C23 C 0.7027(18) 0.2144(14) 0.5702(12) 0.0550 1.0000 Uani . .
C24 C 0.5718(15) 0.2135(12) 0.5556(11) 0.0410 1.0000 Uani . .
H241 H 0.5407 0.2682 0.5092 0.0480 1.0000 Uiso R .
H231 H 0.7576 0.2688 0.5346 0.0659 1.0000 Uiso R .
H221 H 0.8375 0.1309 0.6456 0.0719 1.0000 Uiso R .
H211 H 0.6980 -0.0016 0.7349 0.0551 1.0000 Uiso R .
H141 H 0.3758 0.0260 0.5145 0.0560 1.0000 Uiso R .
H131 H 0.1817 0.0343 0.4508 0.0611 1.0000 Uiso R .
H121 H 0.0254 0.1560 0.4818 0.0560 1.0000 Uiso R .
H111 H 0.0671 0.2681 0.5731 0.0430 1.0000 Uiso R .
C25 C 0.2670(12) 0.2206(10) 0.7899(8) 0.0269 1.0000 Uani . .
C26 C 0.2593(13) 0.2864(10) 0.8633(8) 0.0276 1.0000 Uani . .
C27 C 0.2698(14) 0.2099(12) 0.9568(9) 0.0374 1.0000 Uani . .
C28 C 0.1621(15) 0.1236(12) 0.9779(9) 0.0381 1.0000 Uani . .
C29 C 0.1671(15) 0.0578(12) 0.9068(10) 0.0440 1.0000 Uani . .
C30 C 0.1584(13) 0.1330(11) 0.8120(9) 0.0326 1.0000 Uani . .
H302 H 0.0746 0.1698 0.8091 0.0440 1.0000 Uiso R .
H301 H 0.1665 0.0893 0.7684 0.0440 1.0000 Uiso R .
H292 H 0.2487 0.0180 0.9089 0.0559 1.0000 Uiso R .
H291 H 0.0945 0.0067 0.9199 0.0560 1.0000 Uiso R .
H281 H 0.1710 0.0743 1.0363 0.0490 1.0000 Uiso R .
H282 H 0.0784 0.1607 0.9782 0.0490 1.0000 Uiso R .
H272 H 0.2645 0.2507 1.0025 0.0470 1.0000 Uiso R .
H271 H 0.3531 0.1724 0.9573 0.0471 1.0000 Uiso R .
H261 H 0.3307 0.3387 0.8510 0.0370 1.0000 Uiso R .
H262 H 0.1763 0.3247 0.8625 0.0370 1.0000 Uiso R .
H251 H 0.3490 0.1798 0.7964 0.0370 1.0000 Uiso R .
C31 C 0.5271(12) 0.3938(11) 0.7317(9) 0.0266 1.0000 Uani . .
C32 C 0.5274(12) 0.4843(10) 0.7670(9) 0.0263 1.0000 Uani . .
C33 C 0.5877(15) 0.4819(11) 0.8451(10) 0.0380 1.0000 Uani . .
C34 C 0.590(2) 0.5824(14) 0.8782(12) 0.0534 1.0000 Uani . .
F35 F 0.4725(12) 0.6251(9) 0.8858(8) 0.0787 1.0000 Uani . .
F36 F 0.6328(14) 0.5652(10) 0.9613(8) 0.0934 1.0000 Uani . .
F37 F 0.6607(13) 0.6613(8) 0.8235(8) 0.0867 1.0000 Uani . .
C38 C 0.6482(15) 0.3863(11) 0.8903(10) 0.0387 1.0000 Uani . .
C39 C 0.6476(13) 0.2965(11) 0.8572(9) 0.0331 1.0000 Uani . .
C40 C 0.5883(12) 0.2992(11) 0.7765(8) 0.0270 1.0000 Uani . .
H401 H 0.5906 0.2377 0.7537 0.0350 1.0000 Uiso R .
C41 C 0.7115(15) 0.1933(12) 0.9013(10) 0.0408 1.0000 Uani . .
F42 F 0.6321(10) 0.1105(8) 0.9315(7) 0.0730 1.0000 Uani . .
F43 F 0.7739(12) 0.2018(8) 0.9723(8) 0.0860 1.0000 Uani . .
F44 F 0.8018(10) 0.1581(9) 0.8486(7) 0.0808 1.0000 Uani . .
H381 H 0.6892 0.3841 0.9421 0.0540 1.0000 Uiso R .
H321 H 0.4861 0.5480 0.7372 0.0330 1.0000 Uiso R .
Cl45 Cl 0.0666(14) 0.9192(12) 0.6862(10) 0.2334 1.0000 Uani D U
C46 C 0.026(2) 0.864(2) 0.8016(17) 0.2521 1.0000 Uani D U
Cl47 Cl -0.1132(16) 0.7852(13) 0.8003(10) 0.2594 1.0000 Uani D U
Cl48 Cl 0.1385(16) 0.7541(14) 0.8324(10) 0.2668 1.0000 Uani D U
H461 H 0.0162 0.9163 0.8387 0.2860 1.0000 Uiso R .

loop_
_atom_site_aniso_label
_atom_site_aniso_U_11
_atom_site_aniso_U_22
_atom_site_aniso_U_33
_atom_site_aniso_U_23
_atom_site_aniso_U_13
_atom_site_aniso_U_12
Pd1 0.0233(6) 0.0295(6) 0.0267(6) 0.0062(5) 0.0009(5) 0.0000(4)
Br2 0.0251(8) 0.0394(9) 0.0269(9) 0.0105(7) -0.0027(7) -0.0069(7)
P3 0.0211(17) 0.0222(17) 0.0215(18) -0.0001(14) 0.0025(14) 0.0016(14)
C4 0.030(7) 0.016(6) 0.031(7) -0.006(5) -0.004(6) 0.002(5)
C5 0.019(7) 0.025(7) 0.034(8) 0.003(6) 0.004(6) 0.008(5)
C6 0.024(7) 0.035(8) 0.038(8) 0.003(7) 0.004(6) 0.001(6)
C7 0.034(9) 0.049(10) 0.053(10) -0.003(8) -0.001(7) 0.009(7)
C8 0.033(8) 0.039(9) 0.053(10) -0.011(8) 0.003(7) 0.014(7)
C9 0.028(7) 0.027(7) 0.036(8) -0.018(6) 0.002(6) -0.004(6)
C10 0.027(7) 0.021(6) 0.021(6) -0.002(5) 0.002(5) 0.003(5)
C11 0.035(8) 0.026(7) 0.035(8) -0.005(6) 0.002(6) 0.005(6)
C12 0.066(11) 0.037(9) 0.036(9) -0.010(7) -0.020(8) 0.011(8)
C13 0.044(10) 0.040(9) 0.069(12) -0.035(9) -0.001(8) 0.007(8)
C14 0.034(8) 0.058(11) 0.037(9) -0.010(8) 0.002(7) 0.020(8)
C15 0.036(8) 0.047(9) 0.028(8) 0.004(7) -0.002(6) -0.003(7)
C16 0.030(8) 0.045(9) 0.047(10) -0.015(8) -0.005(7) 0.007(7)
C17 0.042(10) 0.045(10) 0.050(10) -0.015(8) 0.001(8) 0.017(8)
C18 0.048(10) 0.053(11) 0.040(10) 0.011(8) 0.005(8) -0.015(8)
C19 0.057(12) 0.055(11) 0.058(12) -0.010(9) 0.001(9) 0.006(9)
C20 0.087(16) 0.055(13) 0.068(14) 0.012(10) -0.002(12) 0.001(11)
C21 0.031(8) 0.034(9) 0.058(11) -0.010(8) 0.005(7) 0.003(7)
C22 0.025(9) 0.074(13) 0.077(13) -0.027(11) 0.006(8) 0.002(8)
C23 0.062(12) 0.045(10) 0.051(11) -0.004(8) 0.006(9) 0.021(9)
C24 0.042(9) 0.028(8) 0.054(10) -0.014(7) 0.002(8) 0.011(7)
C25 0.017(6) 0.025(7) 0.030(7) 0.007(6) 0.005(5) 0.000(5)
C26 0.027(7) 0.027(7) 0.026(7) 0.000(6) -0.006(5) 0.004(6)
C27 0.034(8) 0.053(10) 0.022(7) -0.006(7) 0.001(6) -0.003(7)
C28 0.044(9) 0.035(8) 0.026(7) 0.007(6) 0.009(6) -0.008(7)
C29 0.034(8) 0.042(9) 0.041(9) 0.012(7) 0.016(7) -0.010(7)
C30 0.030(7) 0.032(8) 0.027(7) 0.007(6) 0.006(6) 0.000(6)
C31 0.018(7) 0.030(7) 0.027(7) -0.003(6) 0.014(5) -0.006(5)
C32 0.019(6) 0.022(7) 0.031(7) 0.004(6) 0.003(5) -0.001(5)
C33 0.047(9) 0.023(7) 0.046(9) -0.011(7) -0.010(7) 0.001(6)
C34 0.083(14) 0.034(10) 0.045(10) -0.008(8) -0.023(10) 0.002(10)
F35 0.102(10) 0.066(8) 0.075(8) -0.033(6) -0.005(7) 0.026(7)
F36 0.162(14) 0.067(7) 0.062(7) -0.024(6) -0.057(9) 0.013(8)
F37 0.126(11) 0.036(6) 0.098(9) -0.020(6) 0.007(8) -0.014(6)
C38 0.055(10) 0.028(8) 0.036(8) -0.009(7) -0.015(7) 0.002(7)
C39 0.032(8) 0.025(7) 0.037(8) 0.004(6) -0.002(6) -0.003(6)
C40 0.021(6) 0.028(7) 0.021(7) 0.010(5) 0.011(5) -0.001(5)
C41 0.040(9) 0.038(9) 0.036(9) 0.008(7) -0.004(7) -0.003(7)
F42 0.058(7) 0.040(6) 0.098(9) 0.028(5) -0.013(6) 0.000(5)
F43 0.126(10) 0.051(7) 0.083(8) -0.002(6) -0.076(8) 0.021(6)
F44 0.069(7) 0.088(8) 0.059(7) 0.022(6) 0.013(6) 0.045(6)
Cl45 0.234(10) 0.255(11) 0.232(10) -0.088(9) -0.046(9) -0.067(9)
C46 0.252(10) 0.283(11) 0.238(10) -0.091(9) -0.026(9) -0.070(9)
Cl47 0.258(11) 0.284(12) 0.252(11) -0.093(10) -0.012(10) -0.073(9)
Cl48 0.268(11) 0.313(12) 0.235(10) -0.094(10) -0.020(9) -0.058(10)

loop_
_atom_type_symbol
_atom_type_scat_dispersion_real
_atom_type_scat_dispersion_imag
_atom_type_scat_Cromer_Mann_a1
_atom_type_scat_Cromer_Mann_b1
_atom_type_scat_Cromer_Mann_a2
_atom_type_scat_Cromer_Mann_b2
_atom_type_scat_Cromer_Mann_a3
_atom_type_scat_Cromer_Mann_b3
_atom_type_scat_Cromer_Mann_a4
_atom_type_scat_Cromer_Mann_b4
_atom_type_scat_Cromer_Mann_c
_atom_type_scat_source
C 0.0181 0.0091 2.3100 20.8439 1.0200 10.2075 1.5886 0.5687 0.8650 51.6512 0.2156 'International Tables Vol C 4.2.6.8 and 6.1.1.4'
H 0.0000 0.0000 0.4930 10.5109 0.3229 26.1257 0.1402 3.1424 0.0408 57.7998 0.0030 'International Tables Vol C 4.2.6.8 and 6.1.1.4'
N 0.0311 0.0180 12.2126 0.0057 3.1322 9.8933 2.0125 28.9975 1.1663 0.5826 -11.5290 'International Tables Vol C 4.2.6.8 and 6.1.1.4'
O 0.0492 0.0322 3.0485 13.2771 2.2868 5.7011 1.5463 0.3239 0.8670 32.9089 0.2508 'International Tables Vol C 4.2.6.8 and 6.1.1.4'
P 0.2955 0.4335 6.4345 1.9067 4.1791 27.1570 1.7800 0.5260 1.4908 68.1645 1.1149 'International Tables Vol C 4.2.6.8 and 6.1.1.4'
Pd 0.1215 3.9337 19.3319 0.6987 15.5017 7.9893 5.2954 25.2052 0.6058 76.8986 5.2659 'International Tables Vol C 4.2.6.8 and 6.1.1.4'
Br -0.6763 1.2805 17.1789 2.1723 5.2358 16.5796 5.6377 0.2609 3.9851 41.4328 2.9557 'International Tables Vol C 4.2.6.8 and 6.1.1.4'
F 0.0727 0.0534 3.5392 10.2825 2.6412 4.2944 1.5170 0.2615 1.0243 26.1476 0.2776 'International Tables Vol C 4.2.6.8 and 6.1.1.4'
Cl 0.3639 0.7018 11.4604 0.0104 7.1964 1.1662 6.2556 18.5194 1.6455 47.7784 -9.5574 'International Tables Vol C 4.2.6.8 and 6.1.1.4'

loop_
_geom_angle_atom_site_label_1
_geom_angle_site_symmetry_1
_geom_angle_atom_site_label_2
_geom_angle_atom_site_label_3
_geom_angle
_geom_angle_publ_flag
Br2 2_666 Pd1 Br2 86.81(6) yes
Br2 2_666 Pd1 P3 90.81(11) yes
Br2 . Pd1 P3 174.23(12) yes
Br2 2_666 Pd1 C31 174.5(4) yes
Br2 . Pd1 C31 89.0(3) yes
P3 . Pd1 C31 93.0(3) yes
Pd1 2_666 Br2 Pd1 93.19(6) yes
Pd1 . P3 C4 104.2(4) yes
Pd1 . P3 C10 109.2(4) yes
C4 . P3 C10 105.6(6) yes
Pd1 . P3 C25 122.6(4) yes
C4 . P3 C25 109.0(6) yes
C10 . P3 C25 105.3(6) yes
P3 . C4 C5 118.9(8) yes
P3 . C4 C9 112.8(9) yes
C5 . C4 C9 109.5(11) yes
P3 . C4 H41 104.8 no
C5 . C4 H41 104.1 no
C9 . C4 H41 105.4 no
C4 . C5 C6 109.0(10) yes
C4 . C5 H52 108.8 no
C6 . C5 H52 109.9 no
C4 . C5 H51 110.0 no
C6 . C5 H51 109.6 no
H52 . C5 H51 109.5 no
C5 . C6 C7 112.3(12) yes
C5 . C6 H62 110.1 no
C7 . C6 H62 107.9 no
C5 . C6 H61 108.0 no
C7 . C6 H61 109.0 no
H62 . C6 H61 109.5 no
C6 . C7 C8 109.5(13) yes
C6 . C7 H72 109.3 no
C8 . C7 H72 109.1 no
C6 . C7 H71 109.5 no
C8 . C7 H71 110.2 no
H72 . C7 H71 109.2 no
C7 . C8 C9 111.0(12) yes
C7 . C8 H82 108.2 no
C9 . C8 H82 109.2 no
C7 . C8 H81 109.7 no
C9 . C8 H81 108.9 no
H82 . C8 H81 109.8 no
C8 . C9 C4 110.4(12) yes
C8 . C9 H92 109.4 no
C4 . C9 H92 109.4 no
C8 . C9 H91 109.2 no
C4 . C9 H91 109.1 no
H92 . C9 H91 109.4 no
P3 . C10 C11 120.0(10) yes
P3 . C10 C15 122.9(11) yes
C11 . C10 C15 117.0(13) yes
C10 . C11 C12 122.0(13) yes
C10 . C11 H111 118.1 no
C12 . C11 H111 119.9 no
C11 . C12 C13 121.1(16) yes
C11 . C12 H121 119.8 no
C13 . C12 H121 119.1 no
C12 . C13 C14 117.5(16) yes
C12 . C13 H131 122.4 no
C14 . C13 H131 120.0 no
C13 . C14 C15 124.1(14) yes
C13 . C14 H141 118.5 no
C15 . C14 H141 117.4 no
C14 . C15 C10 118.2(13) yes
C14 . C15 C16 115.9(14) yes
C10 . C15 C16 125.4(15) yes
C15 . C16 C17 123.4(15) yes
C15 . C16 C24 117.5(13) yes
C17 . C16 C24 118.9(14) yes
C16 . C17 C18 122.6(15) yes
C16 . C17 C21 116.9(15) yes
C18 . C17 C21 120.4(15) yes
C17 . C18 C19 113.6(15) yes
C17 . C18 C20 109.4(15) yes
C19 . C18 C20 105.8(15) yes
C17 . C18 H181 109.3 no
C19 . C18 H181 109.1 no
C20 . C18 H181 109.6 no
C18 . C19 H191 109.4 no
C18 . C19 H193 109.8 no
H191 . C19 H193 109.3 no
C18 . C19 H192 109.8 no
H191 . C19 H192 109.4 no
H193 . C19 H192 109.1 no
C18 . C20 H201 109.1 no
C18 . C20 H202 110.6 no
H201 . C20 H202 109.4 no
C18 . C20 H203 109.0 no
H201 . C20 H203 109.2 no
H202 . C20 H203 109.5 no
C17 . C21 C22 122.3(16) yes
C17 . C21 H211 118.7 no
C22 . C21 H211 119.0 no
C21 . C22 C23 120.6(16) yes
C21 . C22 H221 120.5 no
C23 . C22 H221 118.8 no
C22 . C23 C24 118.0(17) yes
C22 . C23 H231 121.6 no
C24 . C23 H231 120.4 no
C16 . C24 C23 123.2(15) yes
C16 . C24 H241 118.6 no
C23 . C24 H241 118.2 no
P3 . C25 C26 114.0(8) yes
P3 . C25 C30 115.2(9) yes
C26 . C25 C30 109.8(10) yes
P3 . C25 H251 105.6 no
C26 . C25 H251 106.2 no
C30 . C25 H251 105.1 no
C25 . C26 C27 110.6(11) yes
C25 . C26 H261 109.6 no
C27 . C26 H261 108.7 no
C25 . C26 H262 109.4 no
C27 . C26 H262 108.9 no
H261 . C26 H262 109.6 no
C26 . C27 C28 110.6(11) yes
C26 . C27 H272 110.7 no
C28 . C27 H272 109.8 no
C26 . C27 H271 108.5 no
C28 . C27 H271 107.7 no
H272 . C27 H271 109.5 no
C27 . C28 C29 111.3(11) yes
C27 . C28 H281 110.1 no
C29 . C28 H281 109.0 no
C27 . C28 H282 108.0 no
C29 . C28 H282 109.0 no
H281 . C28 H282 109.4 no
C28 . C29 C30 111.0(12) yes
C28 . C29 H292 108.7 no
C30 . C29 H292 109.3 no
C28 . C29 H291 109.5 no
C30 . C29 H291 108.9 no
H292 . C29 H291 109.5 no
C25 . C30 C29 111.1(12) yes
C25 . C30 H302 108.1 no
C29 . C30 H302 109.1 no
C25 . C30 H301 109.7 no
C29 . C30 H301 109.0 no
H302 . C30 H301 109.7 no
Pd1 . C31 C32 117.7(10) yes
Pd1 . C31 C40 123.5(11) yes
C32 . C31 C40 118.6(13) yes
C31 . C32 C33 121.4(12) yes
C31 . C32 H321 118.9 no
C33 . C32 H321 119.6 no
C32 . C33 C34 119.4(13) yes
C32 . C33 C38 119.7(14) yes
C34 . C33 C38 120.9(14) yes
C33 . C34 F35 112.5(15) yes
C33 . C34 F36 113.4(14) yes
F35 . C34 F36 104.3(16) yes
C33 . C34 F37 112.8(16) yes
F35 . C34 F37 104.9(14) yes
F36 . C34 F37 108.2(16) yes
C33 . C38 C39 119.6(14) yes
C33 . C38 H381 120.3 no
C39 . C38 H381 120.1 no
C38 . C39 C40 120.9(13) yes
C38 . C39 C41 122.1(14) yes
C40 . C39 C41 117.0(14) yes
C39 . C40 C31 119.8(14) yes
C39 . C40 H401 120.0 no
C31 . C40 H401 120.2 no
C39 . C41 F42 114.6(13) yes
C39 . C41 F43 112.4(14) yes
F42 . C41 F43 105.5(12) yes
C39 . C41 F44 114.4(12) yes
F42 . C41 F44 104.2(14) yes
F43 . C41 F44 104.7(13) yes
Cl45 . C46 Cl47 102.0(15) yes
Cl45 . C46 Cl48 104.1(16) yes
Cl47 . C46 Cl48 97.9(15) yes
Cl45 . C46 H461 115.7 no
Cl47 . C46 H461 116.4 no
Cl48 . C46 H461 118.0 no

loop_
_geom_bond_atom_site_label_1
_geom_bond_atom_site_label_2
_geom_bond_site_symmetry_2
_geom_bond_distance
_geom_bond_publ_flag
Pd1 Br2 2_666 2.5483(18) yes
Pd1 Br2 . 2.5192(19) yes
Pd1 P3 . 2.255(4) yes
Pd1 C31 . 1.988(14) yes
P3 C4 . 1.857(13) yes
P3 C10 . 1.832(14) yes
P3 C25 . 1.841(12) yes
C4 C5 . 1.538(17) yes
C4 C9 . 1.511(17) yes
C4 H41 . 0.979 no
C5 C6 . 1.521(16) yes
C5 H52 . 0.968 no
C5 H51 . 0.969 no
C6 C7 . 1.51(2) yes
C6 H62 . 0.967 no
C6 H61 . 0.968 no
C7 C8 . 1.528(19) yes
C7 H72 . 0.970 no
C7 H71 . 0.967 no
C8 C9 . 1.549(18) yes
C8 H82 . 0.972 no
C8 H81 . 0.969 no
C9 H92 . 0.970 no
C9 H91 . 0.968 no
C10 C11 . 1.417(18) yes
C10 C15 . 1.394(19) yes
C11 C12 . 1.38(2) yes
C11 H111 . 0.931 no
C12 C13 . 1.36(2) yes
C12 H121 . 0.927 no
C13 C14 . 1.37(2) yes
C13 H131 . 0.930 no
C14 C15 . 1.41(2) yes
C14 H141 . 0.930 no
C15 C16 . 1.49(2) yes
C16 C17 . 1.38(2) yes
C16 C24 . 1.43(2) yes
C17 C18 . 1.49(2) yes
C17 C21 . 1.44(2) yes
C18 C19 . 1.48(2) yes
C18 C20 . 1.55(2) yes
C18 H181 . 0.981 no
C19 H191 . 0.960 no
C19 H193 . 0.961 no
C19 H192 . 0.962 no
C20 H201 . 0.962 no
C20 H202 . 0.961 no
C20 H203 . 0.960 no
C21 C22 . 1.39(2) yes
C21 H211 . 0.931 no
C22 C23 . 1.36(2) yes
C22 H221 . 0.933 no
C23 C24 . 1.38(2) yes
C23 H231 . 0.929 no
C24 H241 . 0.931 no
C25 C26 . 1.560(18) yes
C25 C30 . 1.544(17) yes
C25 H251 . 0.978 no
C26 C27 . 1.527(16) yes
C26 H261 . 0.971 no
C26 H262 . 0.971 no
C27 C28 . 1.525(18) yes
C27 H272 . 0.970 no
C27 H271 . 0.969 no
C28 C29 . 1.53(2) yes
C28 H281 . 0.966 no
C28 H282 . 0.970 no
C29 C30 . 1.534(17) yes
C29 H292 . 0.967 no
C29 H291 . 0.969 no
C30 H302 . 0.969 no
C30 H301 . 0.969 no
C31 C32 . 1.388(19) yes
C31 C40 . 1.387(17) yes
C32 C33 . 1.389(19) yes
C32 H321 . 0.933 no
C33 C34 . 1.49(2) yes
C33 C38 . 1.395(19) yes
C34 F35 . 1.32(2) yes
C34 F36 . 1.348(19) yes
C34 F37 . 1.318(19) yes
C38 C39 . 1.359(19) yes
C38 H381 . 0.924 no
C39 C40 . 1.417(19) yes
C39 C41 . 1.478(19) yes
C40 H401 . 0.932 no
C41 F42 . 1.305(16) yes
C41 F43 . 1.337(17) yes
C41 F44 . 1.328(18) yes
Cl45 C46 . 1.756(19) yes
C46 Cl47 . 1.755(18) yes
C46 Cl48 . 1.784(19) yes
C46 H461 . 0.981 no

loop_
_geom_hbond_atom_site_label_D
_geom_hbond_atom_site_label_H
_geom_hbond_atom_site_label_A
_geom_hbond_angle_DHA
_geom_hbond_distance_DH
_geom_hbond_distance_HA
_geom_hbond_distance_DA
_geom_hbond_publ_flag
C26 H261 C31 137.00 0.971 2.594 3.37(2) yes
